data_7058005
loop_
_publ_author_name
'Achar, Gautam'
'C. R., Shahini'
'Patil, Siddappa A.'
'Ma\/lecki, Jan Grzegorz'
'Budagumpi, Srinivasa'

_publ_section_title
;
 Coumarin-substituted 1,2,4-triazole-derived silver(i) and gold(i)
 complexes: synthesis, characterization and anticancer studies
;
_journal_issue 3
_journal_name_full 'New Journal of Chemistry'
_journal_page_first 1216
_journal_paper_doi 10.1039/C8NJ02927J
_journal_volume 43
_journal_year 2019
_chemical_formula_moiety 'C30 H30 Ag N6 O4, F6 P'
_chemical_formula_sum 'C30 H30 Ag F6 N6 O4 P'
_chemical_formula_weight 791.44
_space_group_crystal_system monoclinic
_space_group_IT_number 15
_space_group_name_Hall '-C 2yc'
_space_group_name_H-M_alt 'C 1 2/c 1'
_symmetry_space_group_name_Hall '-C 2yc'
_symmetry_space_group_name_H-M 'C 1 2/c 1'
_atom_sites_solution_hydrogens geom
_audit_creation_date 2017-01-26
_audit_creation_method
;
Olex2 1.2
(compiled 2017.01.04 svn.r3372 for OlexSys, GUI svn.r5292)
;
_audit_update_record
;
2018-11-25 deposited with the CCDC.
2018-12-03 downloaded from the CCDC.
;
_cell_angle_alpha 90
_cell_angle_beta 109.682(4)
_cell_angle_gamma 90
_cell_formula_units_Z 4
_cell_length_a 10.7646(4)
_cell_length_b 24.7871(8)
_cell_length_c 13.8342(5)
_cell_measurement_reflns_used 4525
_cell_measurement_temperature 295(2)
_cell_measurement_theta_max 27.2230
_cell_measurement_theta_min 3.9570
_cell_volume 3475.6(2)
_computing_cell_refinement 'CrysAlisPro 1.171.38.46 (Rigaku OD, 2015)'
_computing_data_collection 'CrysAlisPro 1.171.38.46 (Rigaku OD, 2015)'
_computing_data_reduction 'CrysAlisPro 1.171.38.46 (Rigaku OD, 2015)'
_computing_molecular_graphics 'Olex2 (Dolomanov et al., 2009)'
_computing_publication_material 'Olex2 (Dolomanov et al., 2009)'
_computing_structure_refinement 'ShelXL (Sheldrick, 2015)'
_computing_structure_solution 'ShelXS (Sheldrick, 2015)'
_diffrn_ambient_temperature 295(2)
_diffrn_detector 'CCD plate'
_diffrn_detector_area_resol_mean 10.4015
_diffrn_detector_type Atlas
_diffrn_measured_fraction_theta_full 0.996
_diffrn_measured_fraction_theta_max 0.855
_diffrn_measurement_details
;
List of Runs (angles in degrees, time in seconds):

  # Type    Start    End  Width  t~exp~   \w     \q     \k     \f   Frames
#--------------------------------------------------------------------------
  1  \w    -91.00  28.00   1.00   49.48    --  -11.62 -19.00 -30.00  119
  2  \w     53.00  82.00   1.00   49.48    --    9.90-179.00-120.00   29
  3  \w    -73.00 -34.00   1.00   49.48    --    9.90-179.00   0.00   39
  4  \w    -78.00 -51.00   1.00   49.48    --  -11.62-179.00 -90.00   27
;
_diffrn_measurement_device 'four-circle diffractometer'
_diffrn_measurement_device_type 'Xcalibur, Atlas, Gemini ultra'
_diffrn_measurement_method '\w scans'
_diffrn_orient_matrix_type 'CrysAlisPro convention (1999,Acta A55,543-557)'
_diffrn_orient_matrix_UB_11 0.0380083000
_diffrn_orient_matrix_UB_12 0.0176694000
_diffrn_orient_matrix_UB_13 -0.0192441000
_diffrn_orient_matrix_UB_21 -0.0379058000
_diffrn_orient_matrix_UB_22 -0.0074541000
_diffrn_orient_matrix_UB_23 -0.0508855000
_diffrn_orient_matrix_UB_31 -0.0448894000
_diffrn_orient_matrix_UB_32 0.0212447000
_diffrn_orient_matrix_UB_33 -0.0018403000
_diffrn_radiation_monochromator graphite
_diffrn_radiation_probe x-ray
_diffrn_radiation_type MoK\a
_diffrn_radiation_wavelength 0.71073
_diffrn_reflns_av_R_equivalents 0.0235
_diffrn_reflns_av_unetI/netI 0.0293
_diffrn_reflns_Laue_measured_fraction_full 0.996
_diffrn_reflns_Laue_measured_fraction_max 0.855
_diffrn_reflns_limit_h_max 14
_diffrn_reflns_limit_h_min -14
_diffrn_reflns_limit_k_max 33
_diffrn_reflns_limit_k_min -33
_diffrn_reflns_limit_l_max 18
_diffrn_reflns_limit_l_min -17
_diffrn_reflns_number 10096
_diffrn_reflns_point_group_measured_fraction_full 0.996
_diffrn_reflns_point_group_measured_fraction_max 0.855
_diffrn_reflns_theta_full 25.242
_diffrn_reflns_theta_max 29.430
_diffrn_reflns_theta_min 3.534
_diffrn_source 'fine-focus sealed X-ray tube'
_diffrn_source_type 'Enhance (Mo) X-ray Source'
_exptl_absorpt_coefficient_mu 0.701
_exptl_absorpt_correction_T_max 1.00000
_exptl_absorpt_correction_T_min 0.65797
_exptl_absorpt_correction_type multi-scan
_exptl_absorpt_process_details
;
CrysAlisPro 1.171.38.46 (Rigaku Oxford Diffraction, 2015)
Empirical absorption correction using spherical harmonics,
 implemented in SCALE3 ABSPACK scaling algorithm.
;
_exptl_crystal_colour colourless
_exptl_crystal_colour_primary colourless
_exptl_crystal_density_diffrn 1.512
_exptl_crystal_description plate
_exptl_crystal_F_000 1600
_exptl_crystal_size_max 0.27
_exptl_crystal_size_mid 0.12
_exptl_crystal_size_min 0.06
_refine_diff_density_max 0.485
_refine_diff_density_min -0.363
_refine_diff_density_rms 0.057
_refine_ls_extinction_method none
_refine_ls_goodness_of_fit_ref 1.017
_refine_ls_hydrogen_treatment constr
_refine_ls_matrix_type full
_refine_ls_number_parameters 220
_refine_ls_number_reflns 4118
_refine_ls_number_restraints 0
_refine_ls_restrained_S_all 1.017
_refine_ls_R_factor_all 0.0663
_refine_ls_R_factor_gt 0.0439
_refine_ls_shift/su_max 0.000
_refine_ls_shift/su_mean 0.000
_refine_ls_structure_factor_coef Fsqd
_refine_ls_weighting_details 'w=1/[\s^2^(Fo^2^)+(0.0609P)^2^+2.8734P] where P=(Fo^2^+2Fc^2^)/3'
_refine_ls_weighting_scheme calc
_refine_ls_wR_factor_gt 0.1078
_refine_ls_wR_factor_ref 0.1233
_reflns_Friedel_coverage 0.000
_reflns_number_gt 3011
_reflns_number_total 4118
_reflns_threshold_expression 'I > 2\s(I)'
_cod_data_source_file c8nj02927j2.cif
_cod_data_source_block 13
_cod_depositor_comments 'Adding full bibliography for 7058000--7058006.cif.'
_cod_database_code 7058005
_shelx_shelxl_version_number 2016/4
_chemical_oxdiff_formula 'Ag1 P1 F6 N6 O4 C30 H30'
_shelx_space_group_comment
;
The symmetry employed for this shelxl refinement is uniquely defined
by the following loop, which should always be used as a source of
symmetry information in preference to the above space-group names.
They are only intended as comments.
;
_reflns_odcompleteness_completeness 99.62
_reflns_odcompleteness_iscentric 1
_reflns_odcompleteness_theta 26.32
_olex2_refinement_description
;
1. Fixed Uiso
 At 1.2 times of:
  All C(H) groups, All C(H,H) groups
 At 1.5 times of:
  All C(H,H,H) groups
2.a Secondary CH2 refined with riding coordinates:
 C3(H3A,H3B), C5(H5A,H5B)
2.b Aromatic/amide H refined with riding coordinates:
 C2(H2), C7(H7), C10(H10), C11(H11), C13(H13)
2.c Idealised Me refined as rotating group:
 C4(H4A,H4B,H4C), C15(H15A,H15B,H15C)
;

loop_
_space_group_symop_operation_xyz
'x, y, z'
'-x, y, -z+1/2'
'x+1/2, y+1/2, z'
'-x+1/2, y+1/2, -z+1/2'
'-x, -y, -z'
'x, -y, z-1/2'
'-x+1/2, -y+1/2, -z'
'x+1/2, -y+1/2, z-1/2'

loop_
_atom_site_label
_atom_site_type_symbol
_atom_site_fract_x
_atom_site_fract_y
_atom_site_fract_z
_atom_site_U_iso_or_equiv
_atom_site_adp_type
_atom_site_occupancy
_atom_site_site_symmetry_order
_atom_site_calc_flag
_atom_site_refinement_flags_posn
_atom_site_refinement_flags_adp
_atom_site_refinement_flags_occupancy
_atom_site_disorder_assembly
_atom_site_disorder_group
Ag1 Ag 0.000000 0.15618(2) 0.250000 0.06318(15) Uani 1 2 d S T P . .
O1 O 0.4863(3) 0.14706(12) 0.6197(3) 0.0987(9) Uani 1 1 d . . . . .
N1 N -0.1454(3) 0.19185(11) 0.3967(2) 0.0732(8) Uani 1 1 d . . . . .
N2 N -0.1530(4) 0.18693(14) 0.4930(3) 0.0902(10) Uani 1 1 d . . . . .
N3 N -0.0117(2) 0.13027(10) 0.46686(18) 0.0555(6) Uani 1 1 d . . . . .
C1 C -0.0598(3) 0.15824(11) 0.3781(2) 0.0570(7) Uani 1 1 d . . . . .
C2 C -0.0703(4) 0.14917(15) 0.5335(3) 0.0778(10) Uani 1 1 d . . . . .
H2 H -0.052634 0.136308 0.599948 0.093 Uiso 1 1 calc R . . . .
C3 C -0.2230(5) 0.23407(19) 0.3283(4) 0.1064(15) Uani 1 1 d . . . . .
H3A H -0.253849 0.259451 0.368515 0.128 Uiso 1 1 calc R . . . .
H3B H -0.165987 0.253561 0.299002 0.128 Uiso 1 1 calc R . . . .
C4 C -0.3280(9) 0.2150(4) 0.2511(9) 0.274(7) Uani 1 1 d . . . . .
H4A H -0.351263 0.240134 0.195009 0.411 Uiso 1 1 calc GR . . . .
H4B H -0.401280 0.210563 0.275126 0.411 Uiso 1 1 calc GR . . . .
H4C H -0.305987 0.180869 0.228433 0.411 Uiso 1 1 calc GR . . . .
C5 C 0.0903(3) 0.08893(12) 0.4890(2) 0.0553(7) Uani 1 1 d . . . . .
H5A H 0.083633 0.070335 0.425728 0.066 Uiso 1 1 calc R . . . .
H5B H 0.074527 0.062675 0.535537 0.066 Uiso 1 1 calc R . . . .
C6 C 0.2270(3) 0.11057(12) 0.5355(2) 0.0569(7) Uani 1 1 d . . . . .
C7 C 0.2544(4) 0.16345(14) 0.5432(3) 0.0820(11) Uani 1 1 d . . . . .
H7 H 0.185257 0.187887 0.518871 0.098 Uiso 1 1 calc R . . . .
C8 C 0.3871(5) 0.18394(19) 0.5878(5) 0.1094(16) Uani 1 1 d . . . . .
C9 C 0.4625(4) 0.09216(16) 0.6131(3) 0.0722(9) Uani 1 1 d . . . . .
C10 C 0.5706(4) 0.0585(2) 0.6491(3) 0.0832(11) Uani 1 1 d . . . . .
H10 H 0.655172 0.072861 0.676111 0.100 Uiso 1 1 calc R . . . .
C11 C 0.5520(4) 0.00411(19) 0.6445(3) 0.0796(10) Uani 1 1 d . . . . .
H11 H 0.624685 -0.018619 0.668268 0.096 Uiso 1 1 calc R . . . .
C12 C 0.4270(4) -0.01801(15) 0.6053(2) 0.0703(9) Uani 1 1 d . . . . .
C13 C 0.3200(3) 0.01626(13) 0.5695(2) 0.0592(7) Uani 1 1 d . . . . .
H13 H 0.235733 0.001586 0.542918 0.071 Uiso 1 1 calc R . . . .
C14 C 0.3346(3) 0.07241(13) 0.5720(2) 0.0573(7) Uani 1 1 d . . . . .
C15 C 0.4062(5) -0.07813(17) 0.6027(4) 0.0974(13) Uani 1 1 d . . . . .
H15A H 0.371745 -0.088292 0.655665 0.146 Uiso 1 1 calc GR . . . .
H15B H 0.488861 -0.096098 0.613674 0.146 Uiso 1 1 calc GR . . . .
H15C H 0.344835 -0.088351 0.537022 0.146 Uiso 1 1 calc GR . . . .
O2 O 0.4163(4) 0.23082(15) 0.5973(4) 0.172(2) Uani 1 1 d . . . A 3
P1 P 0.000000 0.02894(5) 0.750000 0.0579(3) Uani 1 2 d S T P . .
F1 F -0.0936(3) 0.07425(12) 0.7655(2) 0.1191(10) Uani 1 1 d . . . . .
F2 F 0.0821(3) 0.02987(11) 0.86841(17) 0.1058(8) Uani 1 1 d . . . . .
F3 F 0.0927(3) -0.01643(14) 0.7361(3) 0.1473(13) Uani 1 1 d . . . . .

loop_
_atom_site_aniso_label
_atom_site_aniso_U_11
_atom_site_aniso_U_22
_atom_site_aniso_U_33
_atom_site_aniso_U_23
_atom_site_aniso_U_13
_atom_site_aniso_U_12
Ag1 0.0667(2) 0.0635(2) 0.0545(2) 0.000 0.01392(15) 0.000
O1 0.0675(16) 0.089(2) 0.119(2) 0.0018(16) 0.0046(16) -0.0221(15)
N1 0.0750(18) 0.0596(16) 0.085(2) 0.0084(14) 0.0271(16) 0.0136(15)
N2 0.107(3) 0.078(2) 0.103(2) 0.0074(18) 0.057(2) 0.025(2)
N3 0.0602(14) 0.0488(13) 0.0556(13) -0.0010(11) 0.0172(11) 0.0028(11)
C1 0.0582(17) 0.0482(15) 0.0604(17) -0.0034(13) 0.0144(14) -0.0026(14)
C2 0.097(3) 0.072(2) 0.074(2) 0.0037(17) 0.042(2) 0.015(2)
C3 0.097(3) 0.090(3) 0.128(4) 0.025(3) 0.032(3) 0.036(3)
C4 0.168(8) 0.170(7) 0.339(14) 0.113(9) -0.106(9) -0.010(6)
C5 0.0572(16) 0.0488(15) 0.0548(15) -0.0032(12) 0.0120(13) -0.0002(13)
C6 0.0599(17) 0.0545(17) 0.0518(15) -0.0040(13) 0.0130(13) -0.0073(14)
C7 0.074(2) 0.059(2) 0.098(3) -0.0033(18) 0.009(2) -0.0087(17)
C8 0.086(3) 0.070(3) 0.148(4) -0.004(3) 0.008(3) -0.026(2)
C9 0.063(2) 0.081(2) 0.067(2) 0.0007(17) 0.0164(16) -0.0135(18)
C10 0.0527(19) 0.120(3) 0.070(2) 0.010(2) 0.0123(16) -0.005(2)
C11 0.067(2) 0.107(3) 0.065(2) 0.017(2) 0.0223(17) 0.023(2)
C12 0.077(2) 0.081(2) 0.0499(16) 0.0073(15) 0.0178(15) 0.0152(19)
C13 0.0620(17) 0.0632(18) 0.0471(15) -0.0028(13) 0.0116(13) 0.0017(15)
C14 0.0546(16) 0.0690(19) 0.0453(14) -0.0025(13) 0.0128(12) -0.0011(14)
C15 0.115(3) 0.079(3) 0.090(3) 0.010(2) 0.024(3) 0.032(3)
O2 0.115(3) 0.079(2) 0.265(6) 0.002(3) -0.011(3) -0.040(2)
P1 0.0570(6) 0.0573(6) 0.0531(6) 0.000 0.0103(5) 0.000
F1 0.0965(17) 0.134(2) 0.1031(19) -0.0289(16) 0.0027(14) 0.0501(16)
F2 0.1190(19) 0.1139(18) 0.0587(12) 0.0148(12) -0.0038(12) 0.0209(15)
F3 0.107(2) 0.132(2) 0.182(3) -0.064(2) 0.023(2) 0.0385(18)

loop_
_atom_type_symbol
_atom_type_description
_atom_type_scat_dispersion_real
_atom_type_scat_dispersion_imag
_atom_type_scat_source
C C 0.0033 0.0016 'International Tables Vol C Tables 4.2.6.8 and 6.1.1.4'
H H 0.0000 0.0000 'International Tables Vol C Tables 4.2.6.8 and 6.1.1.4'
Ag Ag -0.8971 1.1015 'International Tables Vol C Tables 4.2.6.8 and 6.1.1.4'
F F 0.0171 0.0103 'International Tables Vol C Tables 4.2.6.8 and 6.1.1.4'
N N 0.0061 0.0033 'International Tables Vol C Tables 4.2.6.8 and 6.1.1.4'
O O 0.0106 0.0060 'International Tables Vol C Tables 4.2.6.8 and 6.1.1.4'
P P 0.1023 0.0942 'International Tables Vol C Tables 4.2.6.8 and 6.1.1.4'

loop_
_geom_angle_atom_site_label_1
_geom_angle_atom_site_label_2
_geom_angle_atom_site_label_3
_geom_angle
_geom_angle_site_symmetry_1
_geom_angle_site_symmetry_3
C1 Ag1 C1 177.18(15) . 2
O2 C8 O1 117.8(4) . .
C8 O1 C9 122.2(3) . .
N2 N1 C3 119.0(3) . .
O2 C8 C7 125.0(5) . .
C1 N1 N2 113.9(3) . .
C1 N1 C3 127.0(3) . .
C2 N2 N1 103.3(3) . .
C1 N3 C2 108.3(3) . .
C1 N3 C5 125.6(3) . .
C2 N3 C5 126.0(3) . .
N1 C1 Ag1 127.9(2) . .
N1 C1 N3 102.9(3) . .
N3 C1 Ag1 128.8(2) . .
N2 C2 N3 111.5(3) . .
N2 C2 H2 124.3 . .
N3 C2 H2 124.3 . .
N1 C3 H3A 108.8 . .
N1 C3 H3B 108.8 . .
H3A C3 H3B 107.7 . .
C4 C3 N1 113.8(5) . .
C4 C3 H3A 108.8 . .
C4 C3 H3B 108.8 . .
C3 C4 H4A 109.5 . .
C3 C4 H4B 109.5 . .
C3 C4 H4C 109.5 . .
H4A C4 H4B 109.5 . .
H4A C4 H4C 109.5 . .
H4B C4 H4C 109.5 . .
N3 C5 H5A 108.8 . .
N3 C5 H5B 108.8 . .
N3 C5 C6 113.7(2) . .
H5A C5 H5B 107.7 . .
C6 C5 H5A 108.8 . .
C6 C5 H5B 108.8 . .
C7 C6 C5 123.0(3) . .
C7 C6 C14 118.8(3) . .
C14 C6 C5 118.2(3) . .
C6 C7 H7 118.7 . .
C6 C7 C8 122.5(4) . .
C8 C7 H7 118.7 . .
O1 C8 C7 117.2(4) . .
O1 C9 C14 120.6(3) . .
C10 C9 O1 117.1(3) . .
C10 C9 C14 122.2(4) . .
C9 C10 H10 120.4 . .
C11 C10 C9 119.2(4) . .
C11 C10 H10 120.4 . .
C10 C11 H11 119.3 . .
C10 C11 C12 121.3(4) . .
C12 C11 H11 119.3 . .
C11 C12 C15 121.2(4) . .
C13 C12 C11 118.7(4) . .
C13 C12 C15 120.1(4) . .
C12 C13 H13 119.0 . .
C12 C13 C14 121.9(3) . .
C14 C13 H13 119.0 . .
C9 C14 C6 118.6(3) . .
C9 C14 C13 116.6(3) . .
C13 C14 C6 124.8(3) . .
C12 C15 H15A 109.5 . .
C12 C15 H15B 109.5 . .
C12 C15 H15C 109.5 . .
H15A C15 H15B 109.5 . .
H15A C15 H15C 109.5 . .
H15B C15 H15C 109.5 . .
F1 P1 F1 88.7(3) . 2_556
F1 P1 F2 88.33(15) . 2_556
F1 P1 F2 88.33(15) 2_556 .
F1 P1 F2 90.48(14) 2_556 2_556
F1 P1 F2 90.48(14) . .
F2 P1 F2 178.3(2) 2_556 .
F3 P1 F1 91.9(2) . 2_556
F3 P1 F1 179.1(2) . .
F3 P1 F1 91.9(2) 2_556 .
F3 P1 F1 179.1(2) 2_556 2_556
F3 P1 F2 88.89(17) . .
F3 P1 F2 92.32(18) . 2_556
F3 P1 F2 92.32(18) 2_556 .
F3 P1 F2 88.89(17) 2_556 2_556
F3 P1 F3 87.6(3) . 2_556

loop_
_geom_bond_atom_site_label_1
_geom_bond_atom_site_label_2
_geom_bond_distance
_geom_bond_site_symmetry_2
Ag1 C1 2.080(3) .
Ag1 C1 2.080(3) 2
O1 C8 1.362(6) .
O1 C9 1.382(5) .
N1 N2 1.367(4) .
N1 C1 1.330(4) .
N1 C3 1.468(5) .
N2 C2 1.283(5) .
N3 C1 1.352(4) .
N3 C2 1.364(4) .
N3 C5 1.457(4) .
C2 H2 0.9300 .
C3 H3A 0.9700 .
C3 H3B 0.9700 .
C3 C4 1.352(9) .
C4 H4A 0.9600 .
C4 H4B 0.9600 .
C4 H4C 0.9600 .
C5 H5A 0.9700 .
C5 H5B 0.9700 .
C5 C6 1.493(4) .
C6 C7 1.340(4) .
C6 C14 1.448(4) .
C7 H7 0.9300 .
C7 C8 1.444(6) .
C8 O2 1.199(5) .
C9 C10 1.381(5) .
C9 C14 1.390(5) .
C10 H10 0.9300 .
C10 C11 1.362(6) .
C11 H11 0.9300 .
C11 C12 1.383(6) .
C12 C13 1.382(5) .
C12 C15 1.506(6) .
C13 H13 0.9300 .
C13 C14 1.400(4) .
C15 H15A 0.9600 .
C15 H15B 0.9600 .
C15 H15C 0.9600 .
P1 F1 1.571(3) 2_556
P1 F1 1.571(3) .
P1 F2 1.578(2) 2_556
P1 F2 1.578(2) .
P1 F3 1.558(3) 2_556
P1 F3 1.558(3) .
